data_4033581
loop_
_publ_author_name
'Ill\'an-Cabeza, Nuria A'
'Jim\'enez-Pulido, Sonia B'
'Mart\'inez-Martos, Jos\'e M'
'Ram\'irez-Exp\'osito, Mar\'ia J'
'Moreno-Carretero, Miguel N'

_publ_section_title
;
 New 2,6-bis-[uracil-imino] ethylpyridine complexes containing the CdN(6)
 core: Synthesis, crystal structures, luminescent properties and
 antiproliferative activity against C6 glioma cells.
;
_journal_issue 8
_journal_name_full 'Journal of inorganic biochemistry'
_journal_page_first 1176
_journal_page_last 1184
_journal_paper_doi 10.1016/j.jinorgbio.2009.06.007
_journal_volume 103
_journal_year 2009
_chemical_formula_moiety '(C42 H50 Cd N18 O8), 2(N O3), 4(C2 H3 N)'
_chemical_formula_sum 'C50 H62 Cd N24 O14'
_chemical_formula_weight 1335.64
_chemical_name_systematic
;
 ?
;
_space_group_IT_number 14
_symmetry_cell_setting monoclinic
_symmetry_space_group_name_Hall '-P 2ybc'
_symmetry_space_group_name_H-M 'P 1 21/c 1'
_atom_sites_solution_hydrogens geom
_atom_sites_solution_primary direct
_atom_sites_solution_secondary difmap
_audit_creation_method SHELXL-97
_cell_angle_alpha 90
_cell_angle_beta 91.675(12)
_cell_angle_gamma 90
_cell_formula_units_Z 4
_cell_length_a 13.014(2)
_cell_length_b 14.0481(14)
_cell_length_c 31.297(4)
_cell_measurement_temperature 120(2)
_cell_volume 5719.3(13)
_computing_structure_refinement 'SHELXL-97 (Sheldrick, 1997)'
_diffrn_ambient_temperature 120(2)
_diffrn_measured_fraction_theta_full 0.996
_diffrn_measured_fraction_theta_max 0.996
_diffrn_measurement_device_type KappaCCD
_diffrn_measurement_method 'CCD rotation images, thick slices'
_diffrn_radiation_monochromator graphite
_diffrn_radiation_source 'fine-focus sealed tube'
_diffrn_radiation_type MoK\a
_diffrn_radiation_wavelength 0.71073
_diffrn_reflns_av_R_equivalents 0.0578
_diffrn_reflns_av_sigmaI/netI 0.0417
_diffrn_reflns_limit_h_max 16
_diffrn_reflns_limit_h_min -16
_diffrn_reflns_limit_k_max 18
_diffrn_reflns_limit_k_min -18
_diffrn_reflns_limit_l_max 40
_diffrn_reflns_limit_l_min -40
_diffrn_reflns_number 97987
_diffrn_reflns_theta_full 27.51
_diffrn_reflns_theta_max 27.51
_diffrn_reflns_theta_min 3.81
_exptl_absorpt_coefficient_mu 0.470
_exptl_absorpt_correction_T_max 0.8876
_exptl_absorpt_correction_T_min 0.8453
_exptl_absorpt_correction_type multi-scan
_exptl_absorpt_process_details '(SADABS, 2.10, 2003)'
_exptl_crystal_colour red
_exptl_crystal_density_diffrn 1.551
_exptl_crystal_density_method 'not measured'
_exptl_crystal_description prism
_exptl_crystal_F_000 2760
_exptl_crystal_size_max 0.37
_exptl_crystal_size_mid 0.31
_exptl_crystal_size_min 0.26
_refine_diff_density_max 1.996
_refine_diff_density_min -1.096
_refine_diff_density_rms 0.118
_refine_ls_extinction_method none
_refine_ls_goodness_of_fit_ref 1.142
_refine_ls_hydrogen_treatment mixed
_refine_ls_matrix_type full
_refine_ls_number_parameters 830
_refine_ls_number_reflns 13097
_refine_ls_number_restraints 0
_refine_ls_restrained_S_all 1.142
_refine_ls_R_factor_all 0.0820
_refine_ls_R_factor_gt 0.0596
_refine_ls_shift/su_max 0.001
_refine_ls_shift/su_mean 0.000
_refine_ls_structure_factor_coef Fsqd
_refine_ls_weighting_details 'calc w=1/[\s^2^(Fo^2^)+(0.0328P)^2^+30.9730P] where P=(Fo^2^+2Fc^2^)/3'
_refine_ls_weighting_scheme calc
_refine_ls_wR_factor_gt 0.1341
_refine_ls_wR_factor_ref 0.1448
_reflns_number_gt 10376
_reflns_number_total 13097
_reflns_threshold_expression >2sigma(I)
_cod_data_source_file CdDAPDAAU-NO3.cif
_cod_data_source_block import
_cod_depositor_comments
;
The following automatic conversions were performed:

'_symmetry_cell_setting' value 'Monoclinic' changed to 'monoclinic'
according to the built-in table from CIF Core dictionary named
'cif_core.dic' version 2.4.1 from 2010-06-29.

'_exptl_absorpt_correction_type' value 'Multi-scan' changed to
'multi-scan' according to the built-in table from CIF Core dictionary
named 'cif_core.dic' version 2.4.1 from 2010-06-29.

Automatic conversion script
Id: cif_fix_values 5642 2017-10-24 12:04:52Z antanas 
;
_cod_original_cell_volume 5719.1(13)
_cod_original_sg_symbol_H-M 'P 21/c'
_cod_database_code 4033581

loop_
_symmetry_equiv_pos_as_xyz
'x, y, z'
'-x, y+1/2, -z+1/2'
'-x, -y, -z'
'x, -y-1/2, z-1/2'

loop_
_atom_site_label
_atom_site_type_symbol
_atom_site_fract_x
_atom_site_fract_y
_atom_site_fract_z
_atom_site_U_iso_or_equiv
_atom_site_adp_type
_atom_site_occupancy
_atom_site_symmetry_multiplicity
_atom_site_calc_flag
_atom_site_refinement_flags
_atom_site_disorder_assembly
_atom_site_disorder_group
Cd Cd 0.24381(2) 0.25974(2) 0.130253(9) 0.01340(8) Uani 1 1 d . . .
O4B O 0.2455(2) 0.0854(2) 0.14612(9) 0.0180(6) Uani 1 1 d . . .
O4C O 0.2600(2) 0.4736(2) 0.19724(10) 0.0206(6) Uani 1 1 d . . .
O4E O 0.1438(2) 0.1103(2) 0.25939(9) 0.0200(6) Uani 1 1 d . . .
O2C O 0.5884(2) 0.5448(2) 0.23726(10) 0.0259(7) Uani 1 1 d . . .
O4F O 0.4362(2) 0.3560(2) 0.02314(9) 0.0228(7) Uani 1 1 d . . .
O2B O 0.0390(2) -0.1384(2) 0.20363(10) 0.0263(7) Uani 1 1 d . . .
N5E N 0.2212(2) 0.2598(2) 0.20512(10) 0.0132(6) Uani 1 1 d . . .
N6C N 0.5265(3) 0.4485(2) 0.09804(11) 0.0180(7) Uani 1 1 d . . .
H61C H 0.4854 0.4281 0.0772 0.022 Uiso 1 1 calc R . .
H62C H 0.5929 0.4540 0.0940 0.022 Uiso 1 1 calc R . .
N1E N -0.0553(2) 0.2958(2) 0.20381(10) 0.0140(7) Uani 1 1 d . . .
N3B N 0.1427(3) -0.0232(2) 0.17726(11) 0.0170(7) Uani 1 1 d . . .
O2E O -0.1841(2) 0.2107(2) 0.23273(10) 0.0246(7) Uani 1 1 d . . .
N3C N 0.4235(3) 0.5117(2) 0.21674(11) 0.0158(7) Uani 1 1 d . . .
N5F N 0.3816(3) 0.2156(2) 0.08449(11) 0.0156(7) Uani 1 1 d . . .
N1D N 0.4008(2) 0.2443(2) 0.16765(10) 0.0135(6) Uani 1 1 d . . .
O2F O 0.2733(3) 0.1915(3) -0.08417(10) 0.0381(9) Uani 1 1 d . . .
N5C N 0.3097(2) 0.4238(2) 0.11616(11) 0.0151(7) Uani 1 1 d . . .
N1A N 0.1652(3) 0.3326(2) 0.07027(11) 0.0155(7) Uani 1 1 d . . .
N3E N -0.0198(2) 0.1592(2) 0.24437(11) 0.0153(7) Uani 1 1 d . . .
N1C N 0.5563(3) 0.5001(2) 0.16799(11) 0.0171(7) Uani 1 1 d . . .
N6F N 0.2674(3) 0.0668(3) 0.05175(12) 0.0244(8) Uani 1 1 d . . .
H61F H 0.2286 0.0199 0.0419 0.029 Uiso 1 1 calc R . .
H62F H 0.2845 0.0695 0.0791 0.029 Uiso 1 1 calc R . .
N6B N -0.1175(3) 0.1066(3) 0.12914(12) 0.0224(8) Uani 1 1 d . . .
H61B H -0.1766 0.0827 0.1369 0.027 Uiso 1 1 calc R . .
H62B H -0.1163 0.1586 0.1135 0.027 Uiso 1 1 calc R . .
N1B N -0.0362(3) -0.0173(3) 0.16577(11) 0.0184(7) Uani 1 1 d . . .
O2 O -0.1919(3) 0.2915(3) 0.09560(12) 0.0421(10) Uani 1 1 d . . .
N3F N 0.3547(3) 0.2728(3) -0.03052(11) 0.0245(8) Uani 1 1 d . . .
O3 O -0.2660(3) 0.4149(3) 0.06749(13) 0.0430(10) Uani 1 1 d . . .
N1F N 0.2723(3) 0.1278(3) -0.01714(11) 0.0251(8) Uani 1 1 d . . .
N5B N 0.0890(3) 0.1805(2) 0.10825(11) 0.0160(7) Uani 1 1 d . . .
N6E N 0.0772(3) 0.3807(2) 0.17289(11) 0.0175(7) Uani 1 1 d . . .
H61E H 0.0308 0.4170 0.1600 0.021 Uiso 1 1 calc R . .
H62E H 0.1430 0.3909 0.1690 0.021 Uiso 1 1 calc R . .
C6E C 0.0478(3) 0.3100(3) 0.19839(12) 0.0131(7) Uani 1 1 d . . .
N3S N -0.3415(3) 0.0345(3) 0.13379(13) 0.0296(9) Uani 1 1 d . . .
N1 N -0.2165(3) 0.3398(3) 0.06367(12) 0.0255(8) Uani 1 1 d . . .
C4C C 0.3507(3) 0.4820(3) 0.18626(13) 0.0161(8) Uani 1 1 d . . .
O1 O -0.1955(3) 0.3130(3) 0.02731(12) 0.0504(11) Uani 1 1 d . . .
C6A C 0.2019(3) 0.4138(3) 0.05400(13) 0.0168(8) Uani 1 1 d . . .
C2D C 0.4026(3) 0.2560(3) 0.21004(12) 0.0144(7) Uani 1 1 d . . .
C3D C 0.5833(3) 0.2527(3) 0.16721(13) 0.0180(8) Uani 1 1 d . . .
C5E C 0.1194(3) 0.2507(3) 0.21859(12) 0.0140(7) Uani 1 1 d . . .
C6B C -0.0292(3) 0.0639(3) 0.14121(13) 0.0180(8) Uani 1 1 d . . .
C22D C 0.2982(3) 0.2548(3) 0.27827(12) 0.0176(8) Uani 1 1 d . . .
H21D H 0.2268 0.2545 0.2873 0.026 Uiso 1 1 calc R . .
H23D H 0.3332 0.3117 0.2895 0.026 Uiso 1 1 calc R . .
H22D H 0.3334 0.1978 0.2892 0.026 Uiso 1 1 calc R . .
C5C C 0.3850(3) 0.4644(3) 0.14449(13) 0.0148(8) Uani 1 1 d . . .
C1E C -0.1292(3) 0.3687(3) 0.18891(14) 0.0199(9) Uani 1 1 d . . .
H11E H -0.1991 0.3480 0.1951 0.030 Uiso 1 1 calc R . .
H12E H -0.1233 0.3776 0.1580 0.030 Uiso 1 1 calc R . .
H13E H -0.1143 0.4289 0.2036 0.030 Uiso 1 1 calc R . .
C2B C 0.0486(3) -0.0651(3) 0.18326(13) 0.0186(8) Uani 1 1 d . . .
C21D C 0.3001(3) 0.2554(3) 0.23054(12) 0.0145(7) Uani 1 1 d . . .
C62D C 0.5680(3) 0.2136(3) 0.07241(14) 0.0225(9) Uani 1 1 d . . .
H61D H 0.5468 0.2026 0.0425 0.034 Uiso 1 1 calc R . .
H62D H 0.6094 0.1597 0.0829 0.034 Uiso 1 1 calc R . .
H63D H 0.6090 0.2721 0.0745 0.034 Uiso 1 1 calc R . .
C6D C 0.4881(3) 0.2411(3) 0.14636(13) 0.0156(8) Uani 1 1 d . . .
C3B C 0.2339(3) -0.0656(3) 0.19775(15) 0.0229(9) Uani 1 1 d . . .
H31B H 0.2947 -0.0283 0.1906 0.034 Uiso 1 1 calc R . .
H32B H 0.2419 -0.1311 0.1876 0.034 Uiso 1 1 calc R . .
H33B H 0.2263 -0.0659 0.2288 0.034 Uiso 1 1 calc R . .
C4D C 0.5853(3) 0.2677(3) 0.21098(14) 0.0198(8) Uani 1 1 d . . .
C4E C 0.0871(3) 0.1705(3) 0.24246(13) 0.0147(8) Uani 1 1 d . . .
C2C C 0.5268(3) 0.5208(3) 0.20934(14) 0.0185(8) Uani 1 1 d . . .
C2A C 0.0885(3) 0.2867(3) 0.04980(13) 0.0171(8) Uani 1 1 d . . .
C5D C 0.4951(3) 0.2676(3) 0.23306(14) 0.0174(8) Uani 1 1 d . . .
C62A C 0.3254(4) 0.5545(3) 0.06344(14) 0.0232(9) Uani 1 1 d . . .
H61A H 0.3782 0.5793 0.0834 0.035 Uiso 1 1 calc R . .
H63A H 0.2695 0.6009 0.0603 0.035 Uiso 1 1 calc R . .
H62A H 0.3556 0.5433 0.0356 0.035 Uiso 1 1 calc R . .
C3A C 0.0469(4) 0.3198(3) 0.01099(15) 0.0244(10) Uani 1 1 d . . .
C3E C -0.0569(3) 0.0760(3) 0.26749(14) 0.0206(9) Uani 1 1 d . . .
H31E H 0.0018 0.0379 0.2778 0.031 Uiso 1 1 calc R . .
H32E H -0.1006 0.0373 0.2483 0.031 Uiso 1 1 calc R . .
H33E H -0.0968 0.0970 0.2918 0.031 Uiso 1 1 calc R . .
C2E C -0.0920(3) 0.2211(3) 0.22741(13) 0.0164(8) Uani 1 1 d . . .
C5F C 0.3620(3) 0.2077(3) 0.03970(13) 0.0173(8) Uani 1 1 d . . .
C4A C 0.0861(4) 0.4020(4) -0.00604(15) 0.0257(10) Uani 1 1 d . . .
C22A C -0.0141(3) 0.1319(3) 0.04427(14) 0.0225(9) Uani 1 1 d . . .
H22A H -0.0313 0.0760 0.0613 0.034 Uiso 1 1 calc R . .
H23A H 0.0217 0.1117 0.0187 0.034 Uiso 1 1 calc R . .
H21A H -0.0774 0.1656 0.0357 0.034 Uiso 1 1 calc R . .
C4F C 0.3892(3) 0.2832(3) 0.01227(13) 0.0186(8) Uani 1 1 d . . .
C61A C 0.2841(3) 0.4630(3) 0.08024(13) 0.0168(8) Uani 1 1 d . . .
O4 O -0.0691(10) 0.1982(11) -0.0732(3) 0.273(10) Uani 1 1 d . . .
C6C C 0.4882(3) 0.4711(3) 0.13583(13) 0.0157(8) Uani 1 1 d . . .
C21A C 0.0535(3) 0.1966(3) 0.07017(13) 0.0162(8) Uani 1 1 d . . .
C61D C 0.4746(3) 0.2236(3) 0.09897(13) 0.0148(8) Uani 1 1 d . . .
C5B C 0.0677(3) 0.0973(3) 0.13142(13) 0.0166(8) Uani 1 1 d . . .
C6F C 0.2999(3) 0.1333(3) 0.02535(13) 0.0202(9) Uani 1 1 d . . .
C4B C 0.1565(3) 0.0553(3) 0.15117(12) 0.0161(8) Uani 1 1 d . . .
N1S N -0.4219(5) 0.2748(3) -0.16221(17) 0.0472(13) Uani 1 1 d . . .
O6 O -0.1104(5) 0.0734(4) -0.04282(17) 0.0724(15) Uani 1 1 d . . .
C1B C -0.1376(3) -0.0575(4) 0.17445(16) 0.0285(11) Uani 1 1 d . . .
H13B H -0.1292 -0.1146 0.1922 0.043 Uiso 1 1 calc R . .
H12B H -0.1728 -0.0745 0.1474 0.043 Uiso 1 1 calc R . .
H11B H -0.1786 -0.0104 0.1895 0.043 Uiso 1 1 calc R . .
C1C C 0.6667(3) 0.5081(3) 0.15980(14) 0.0226(9) Uani 1 1 d . . .
H11C H 0.7034 0.5295 0.1858 0.034 Uiso 1 1 calc R . .
H12C H 0.6770 0.5543 0.1368 0.034 Uiso 1 1 calc R . .
H13C H 0.6932 0.4459 0.1512 0.034 Uiso 1 1 calc R . .
C3S C -0.4207(4) 0.0039(4) 0.13548(18) 0.0341(12) Uani 1 1 d . . .
C2F C 0.2991(4) 0.1969(3) -0.04651(14) 0.0264(10) Uani 1 1 d . . .
C5A C 0.1646(4) 0.4502(3) 0.01522(14) 0.0231(9) Uani 1 1 d . . .
C3F C 0.3782(5) 0.3491(4) -0.06051(15) 0.0358(12) Uani 1 1 d . . .
H31F H 0.4179 0.3988 -0.0455 0.054 Uiso 1 1 calc R . .
H32F H 0.3140 0.3762 -0.0722 0.054 Uiso 1 1 calc R . .
H33F H 0.4185 0.3233 -0.0838 0.054 Uiso 1 1 calc R . .
C3C C 0.3875(4) 0.5317(4) 0.25956(14) 0.0271(10) Uani 1 1 d . . .
H33C H 0.3129 0.5223 0.2600 0.041 Uiso 1 1 calc R . .
H31C H 0.4040 0.5977 0.2672 0.041 Uiso 1 1 calc R . .
H32C H 0.4213 0.4885 0.2801 0.041 Uiso 1 1 calc R . .
C4S C -0.0458(5) 0.6068(4) 0.12311(17) 0.0403(13) Uani 1 1 d . . .
C11S C -0.2268(5) 0.3071(4) -0.15576(19) 0.0414(13) Uani 1 1 d . . .
H12S H -0.1942 0.2866 -0.1821 0.062 Uiso 1 1 calc R . .
H13S H -0.1969 0.2718 -0.1314 0.062 Uiso 1 1 calc R . .
H11S H -0.2151 0.3754 -0.1515 0.062 Uiso 1 1 calc R . .
O5 O -0.1963(5) 0.1187(4) -0.09670(18) 0.0788(17) Uani 1 1 d . . .
N4S N -0.0153(6) 0.5334(4) 0.11565(17) 0.0685(19) Uani 1 1 d . . .
C1S C -0.3358(5) 0.2887(3) -0.15917(16) 0.0331(12) Uani 1 1 d . . .
N2 N -0.1189(7) 0.1283(5) -0.07245(17) 0.070(2) Uani 1 1 d . . .
C1F C 0.2176(5) 0.0439(4) -0.03404(16) 0.0431(14) Uani 1 1 d . . .
H11F H 0.2041 0.0519 -0.0648 0.065 Uiso 1 1 calc R . .
H12F H 0.1524 0.0367 -0.0195 0.065 Uiso 1 1 calc R . .
H13F H 0.2600 -0.0130 -0.0291 0.065 Uiso 1 1 calc R . .
C31S C -0.5250(5) -0.0319(6) 0.1405(3) 0.063(2) Uani 1 1 d . . .
H31S H -0.5221 -0.0980 0.1504 0.094 Uiso 1 1 calc R . .
H33S H -0.5627 -0.0289 0.1130 0.094 Uiso 1 1 calc R . .
H32S H -0.5602 0.0072 0.1615 0.094 Uiso 1 1 calc R . .
C21S C -0.3626(8) 0.2003(6) -0.0365(3) 0.082(3) Uani 1 1 d . . .
H21S H -0.3922 0.2591 -0.0253 0.122 Uiso 1 1 calc R . .
H22S H -0.3384 0.2115 -0.0654 0.122 Uiso 1 1 calc R . .
H23S H -0.3048 0.1802 -0.0179 0.122 Uiso 1 1 calc R . .
C2S C -0.4436(8) 0.1232(7) -0.0378(3) 0.081(3) Uani 1 1 d . . .
N2S N -0.4990(8) 0.0644(8) -0.0369(4) 0.144(5) Uani 1 1 d . . .
C41S C -0.0847(5) 0.6996(5) 0.1339(2) 0.0475(15) Uani 1 1 d . . .
H42S H -0.0860 0.7060 0.1651 0.071 Uiso 1 1 calc R . .
H43S H -0.1546 0.7070 0.1218 0.071 Uiso 1 1 calc R . .
H41S H -0.0401 0.7487 0.1222 0.071 Uiso 1 1 calc R . .
H4D H 0.650(3) 0.278(3) 0.2259(13) 0.005(10) Uiso 1 1 d . . .
H5D H 0.496(4) 0.277(3) 0.2610(16) 0.016(12) Uiso 1 1 d . . .
H3D H 0.645(4) 0.254(3) 0.1519(14) 0.015(11) Uiso 1 1 d . . .
H5A H 0.191(3) 0.504(3) 0.0049(14) 0.014(11) Uiso 1 1 d . . .
H3A H -0.004(4) 0.285(4) -0.0013(18) 0.034(15) Uiso 1 1 d . . .
H4A H 0.060(5) 0.424(4) -0.032(2) 0.049(18) Uiso 1 1 d . . .

loop_
_atom_site_aniso_label
_atom_site_aniso_U_11
_atom_site_aniso_U_22
_atom_site_aniso_U_33
_atom_site_aniso_U_23
_atom_site_aniso_U_13
_atom_site_aniso_U_12
Cd 0.01096(13) 0.01489(14) 0.01430(13) 0.00217(11) -0.00046(9) -0.00142(11)
O4B 0.0142(14) 0.0187(15) 0.0212(14) 0.0009(12) 0.0005(11) -0.0036(11)
O4C 0.0128(14) 0.0204(15) 0.0287(16) -0.0046(12) 0.0041(12) -0.0029(11)
O4E 0.0144(14) 0.0198(15) 0.0257(15) 0.0063(12) 0.0013(12) 0.0025(12)
O2C 0.0222(16) 0.0339(18) 0.0214(15) 0.0011(14) -0.0038(13) -0.0050(14)
O4F 0.0270(17) 0.0202(16) 0.0213(15) 0.0031(12) 0.0017(13) -0.0050(13)
O2B 0.0229(16) 0.0236(17) 0.0323(17) 0.0114(14) -0.0002(13) -0.0045(13)
N5E 0.0111(15) 0.0119(15) 0.0168(15) -0.0003(13) 0.0024(12) 0.0008(12)
N6C 0.0161(17) 0.0203(18) 0.0175(17) 0.0016(14) 0.0020(14) -0.0023(14)
N1E 0.0070(15) 0.0173(16) 0.0175(16) 0.0019(13) -0.0018(12) 0.0009(12)
N3B 0.0146(17) 0.0160(17) 0.0201(17) 0.0012(14) -0.0026(14) -0.0015(13)
O2E 0.0110(14) 0.0274(17) 0.0355(18) 0.0065(14) 0.0007(13) -0.0004(12)
N3C 0.0146(17) 0.0165(17) 0.0165(16) -0.0022(13) 0.0020(13) -0.0018(13)
N5F 0.0170(17) 0.0150(17) 0.0149(16) 0.0021(13) 0.0013(13) -0.0010(13)
N1D 0.0071(14) 0.0156(16) 0.0179(15) 0.0035(13) -0.0006(12) 0.0006(12)
O2F 0.053(2) 0.042(2) 0.0185(16) 0.0037(15) -0.0075(16) -0.0114(18)
N5C 0.0098(16) 0.0164(17) 0.0192(17) 0.0000(13) 0.0007(13) -0.0004(13)
N1A 0.0134(16) 0.0164(17) 0.0166(16) 0.0004(13) -0.0001(13) -0.0016(13)
N3E 0.0117(16) 0.0159(17) 0.0184(17) 0.0027(13) 0.0010(13) 0.0005(13)
N1C 0.0111(16) 0.0190(18) 0.0213(17) 0.0039(14) 0.0012(13) -0.0017(13)
N6F 0.032(2) 0.0218(19) 0.0193(18) -0.0005(15) 0.0007(16) -0.0082(16)
N6B 0.0147(18) 0.0231(19) 0.029(2) 0.0085(16) -0.0008(15) -0.0017(14)
N1B 0.0142(17) 0.0181(17) 0.0229(18) 0.0035(14) -0.0010(14) -0.0045(14)
O2 0.058(3) 0.036(2) 0.0311(19) 0.0078(16) -0.0151(18) -0.0052(18)
N3F 0.035(2) 0.0222(19) 0.0162(17) 0.0052(14) -0.0010(15) -0.0057(16)
O3 0.041(2) 0.0283(19) 0.061(3) 0.0065(18) 0.0280(19) 0.0091(17)
N1F 0.033(2) 0.027(2) 0.0149(17) 0.0006(15) 0.0004(15) -0.0086(17)
N5B 0.0155(17) 0.0154(17) 0.0172(16) 0.0037(13) 0.0005(13) -0.0003(13)
N6E 0.0113(16) 0.0177(17) 0.0235(18) 0.0028(14) 0.0000(13) 0.0010(13)
C6E 0.0100(18) 0.0147(19) 0.0146(18) -0.0017(15) -0.0021(14) 0.0010(14)
N3S 0.021(2) 0.033(2) 0.035(2) 0.0057(18) 0.0035(17) 0.0024(17)
N1 0.0211(19) 0.031(2) 0.025(2) 0.0028(16) 0.0049(16) 0.0009(16)
C4C 0.0132(19) 0.0104(18) 0.025(2) 0.0014(15) 0.0010(16) -0.0019(14)
O1 0.060(3) 0.062(3) 0.029(2) -0.0018(19) 0.0104(19) 0.015(2)
C6A 0.0153(19) 0.017(2) 0.0178(19) 0.0018(16) 0.0004(15) -0.0009(15)
C2D 0.0121(17) 0.0114(18) 0.0199(18) 0.0037(15) 0.0004(14) 0.0011(15)
C3D 0.0121(18) 0.017(2) 0.025(2) 0.0057(17) 0.0043(16) 0.0010(16)
C5E 0.0113(17) 0.0137(19) 0.0170(17) 0.0002(16) 0.0011(14) 0.0004(15)
C6B 0.017(2) 0.020(2) 0.0174(19) -0.0014(16) -0.0015(16) -0.0032(16)
C22D 0.0183(19) 0.018(2) 0.0161(18) 0.0002(16) 0.0018(15) 0.0009(16)
C5C 0.0104(18) 0.0132(18) 0.021(2) 0.0011(15) -0.0008(15) -0.0017(14)
C1E 0.0116(19) 0.021(2) 0.027(2) 0.0031(17) -0.0024(16) 0.0038(16)
C2B 0.019(2) 0.017(2) 0.020(2) 0.0026(16) 0.0000(16) -0.0018(16)
C21D 0.0152(18) 0.0090(17) 0.0194(18) 0.0001(15) 0.0031(14) 0.0008(15)
C62D 0.019(2) 0.028(2) 0.021(2) 0.0024(18) 0.0061(17) 0.0038(17)
C6D 0.0150(18) 0.0120(18) 0.0200(19) 0.0029(16) 0.0033(15) -0.0012(15)
C3B 0.015(2) 0.023(2) 0.030(2) 0.0080(18) -0.0014(17) -0.0008(17)
C4D 0.016(2) 0.016(2) 0.028(2) 0.0026(17) -0.0008(17) -0.0011(16)
C4E 0.0142(19) 0.0129(18) 0.0172(19) -0.0015(15) 0.0007(15) 0.0011(15)
C2C 0.018(2) 0.0137(19) 0.024(2) 0.0023(16) -0.0006(17) -0.0004(15)
C2A 0.0118(18) 0.021(2) 0.019(2) 0.0013(16) -0.0012(15) -0.0002(15)
C5D 0.018(2) 0.017(2) 0.0174(19) 0.0018(16) -0.0025(16) -0.0007(16)
C62A 0.026(2) 0.018(2) 0.025(2) 0.0068(17) -0.0060(18) -0.0040(18)
C3A 0.025(2) 0.025(2) 0.023(2) 0.0027(18) -0.0046(19) -0.0038(19)
C3E 0.016(2) 0.020(2) 0.026(2) 0.0045(17) 0.0037(17) -0.0022(16)
C2E 0.0115(18) 0.018(2) 0.0198(19) -0.0009(15) -0.0005(15) -0.0006(15)
C5F 0.020(2) 0.018(2) 0.0142(19) 0.0001(16) 0.0027(16) 0.0008(16)
C4A 0.025(2) 0.031(3) 0.021(2) 0.0083(19) -0.0074(18) -0.0016(19)
C22A 0.020(2) 0.025(2) 0.022(2) 0.0003(18) -0.0063(17) -0.0070(18)
C4F 0.022(2) 0.016(2) 0.017(2) 0.0015(16) 0.0018(16) 0.0010(16)
C61A 0.0144(19) 0.0147(19) 0.021(2) 0.0008(16) 0.0008(16) 0.0006(15)
O4 0.326(15) 0.401(18) 0.087(6) 0.090(8) -0.068(7) -0.330(15)
C6C 0.017(2) 0.0124(18) 0.0175(19) 0.0043(15) -0.0011(15) -0.0018(15)
C21A 0.0119(18) 0.017(2) 0.019(2) 0.0017(16) -0.0012(15) -0.0010(15)
C61D 0.0139(18) 0.0124(18) 0.0181(19) 0.0031(15) 0.0036(15) 0.0002(14)
C5B 0.0141(19) 0.017(2) 0.0189(19) -0.0002(16) -0.0017(15) -0.0034(15)
C6F 0.025(2) 0.017(2) 0.019(2) 0.0012(16) 0.0036(17) 0.0006(17)
C4B 0.017(2) 0.017(2) 0.0143(18) -0.0007(15) 0.0017(15) -0.0020(15)
N1S 0.061(4) 0.031(3) 0.048(3) -0.001(2) -0.017(3) -0.003(2)
O6 0.095(4) 0.060(3) 0.061(3) 0.005(3) -0.021(3) -0.025(3)
C1B 0.014(2) 0.030(3) 0.041(3) 0.013(2) -0.0013(19) -0.0098(18)
C1C 0.013(2) 0.029(2) 0.026(2) 0.0034(18) 0.0012(17) -0.0017(17)
C3S 0.027(3) 0.032(3) 0.044(3) 0.008(2) -0.001(2) 0.001(2)
C2F 0.032(3) 0.029(2) 0.018(2) 0.0020(18) -0.0034(19) -0.003(2)
C5A 0.023(2) 0.023(2) 0.023(2) 0.0071(18) 0.0000(18) -0.0033(18)
C3F 0.055(3) 0.032(3) 0.020(2) 0.008(2) 0.001(2) -0.008(2)
C3C 0.029(2) 0.032(3) 0.021(2) -0.0065(19) 0.0062(19) -0.006(2)
C4S 0.056(4) 0.037(3) 0.027(3) 0.008(2) -0.012(2) 0.000(3)
C11S 0.053(4) 0.029(3) 0.043(3) 0.005(2) 0.007(3) 0.001(3)
O5 0.121(5) 0.056(3) 0.059(3) -0.003(3) -0.006(3) 0.006(3)
N4S 0.119(6) 0.042(3) 0.042(3) 0.003(2) -0.033(3) 0.023(3)
C1S 0.053(4) 0.020(2) 0.026(2) -0.0002(19) -0.006(2) 0.002(2)
N2 0.124(6) 0.066(4) 0.021(3) 0.005(3) -0.003(3) 0.003(4)
C1F 0.067(4) 0.039(3) 0.023(2) -0.006(2) 0.001(3) -0.022(3)
C31S 0.031(3) 0.066(5) 0.092(6) 0.003(4) 0.000(3) -0.016(3)
C21S 0.124(8) 0.059(5) 0.064(5) 0.001(4) 0.049(5) -0.007(5)
C2S 0.095(7) 0.081(7) 0.069(5) -0.015(5) 0.026(5) 0.024(6)
N2S 0.106(8) 0.109(8) 0.221(13) -0.057(8) 0.088(8) -0.022(6)
C41S 0.049(4) 0.046(3) 0.048(3) -0.007(3) 0.003(3) 0.009(3)

loop_
_atom_type_symbol
_atom_type_description
_atom_type_scat_dispersion_real
_atom_type_scat_dispersion_imag
_atom_type_scat_source
C C 0.0033 0.0016 'International Tables Vol C Tables 4.2.6.8 and 6.1.1.4'
H H 0.0000 0.0000 'International Tables Vol C Tables 4.2.6.8 and 6.1.1.4'
N N 0.0061 0.0033 'International Tables Vol C Tables 4.2.6.8 and 6.1.1.4'
O O 0.0106 0.0060 'International Tables Vol C Tables 4.2.6.8 and 6.1.1.4'
Cd Cd -0.8075 1.2024 'International Tables Vol C Tables 4.2.6.8 and 6.1.1.4'

loop_
_geom_angle_atom_site_label_1
_geom_angle_atom_site_label_2
_geom_angle_atom_site_label_3
_geom_angle
_geom_angle_site_symmetry_1
_geom_angle_site_symmetry_3
N1D Cd N1A 142.78(11) . .
N1D Cd N5E 68.68(11) . .
N1A Cd N5E 136.64(11) . .
N1D Cd N5B 145.14(11) . .
N1A Cd N5B 68.14(11) . .
N5E Cd N5B 99.05(11) . .
N1D Cd N5F 67.58(11) . .
N1A Cd N5F 87.20(11) . .
N5E Cd N5F 134.76(11) . .
N5B Cd N5F 110.20(12) . .
N1D Cd O4B 78.85(10) . .
N1A Cd O4B 125.98(11) . .
N5E Cd O4B 78.73(10) . .
N5B Cd O4B 66.59(10) . .
N5F Cd O4B 82.15(10) . .
N1D Cd N5C 82.81(11) . .
N1A Cd N5C 66.48(11) . .
N5E Cd N5C 103.12(11) . .
N5B Cd N5C 132.03(11) . .
N5F Cd N5C 82.39(11) . .
O4B Cd N5C 159.47(10) . .
C4B O4B Cd 110.8(3) . .
C21D N5E C5E 123.6(3) . .
C21D N5E Cd 119.5(2) . .
C5E N5E Cd 116.2(2) . .
C6C N6C H61C 120.0 . .
C6C N6C H62C 120.0 . .
H61C N6C H62C 120.0 . .
C6E N1E C2E 122.2(3) . .
C6E N1E C1E 119.5(3) . .
C2E N1E C1E 117.8(3) . .
C2B N3B C4B 123.5(4) . .
C2B N3B C3B 118.7(3) . .
C4B N3B C3B 117.7(3) . .
C2C N3C C4C 124.2(3) . .
C2C N3C C3C 118.6(4) . .
C4C N3C C3C 117.2(3) . .
C61D N5F C5F 119.6(3) . .
C61D N5F Cd 118.5(3) . .
C5F N5F Cd 119.4(3) . .
C6D N1D C2D 120.6(3) . .
C6D N1D Cd 119.9(3) . .
C2D N1D Cd 118.5(2) . .
C61A N5C C5C 122.0(3) . .
C61A N5C Cd 117.8(3) . .
C5C N5C Cd 119.5(2) . .
C2A N1A C6A 119.8(4) . .
C2A N1A Cd 118.4(3) . .
C6A N1A Cd 121.5(3) . .
C2E N3E C4E 125.4(3) . .
C2E N3E C3E 117.6(3) . .
C4E N3E C3E 116.9(3) . .
C6C N1C C2C 123.3(3) . .
C6C N1C C1C 120.3(3) . .
C2C N1C C1C 116.4(3) . .
C6F N6F H61F 120.0 . .
C6F N6F H62F 120.0 . .
H61F N6F H62F 120.0 . .
C6B N6B H61B 120.0 . .
C6B N6B H62B 120.0 . .
H61B N6B H62B 120.0 . .
C6B N1B C2B 123.6(3) . .
C6B N1B C1B 119.7(4) . .
C2B N1B C1B 116.7(3) . .
C2F N3F C4F 125.2(4) . .
C2F N3F C3F 116.9(4) . .
C4F N3F C3F 117.9(4) . .
C6F N1F C2F 122.6(4) . .
C6F N1F C1F 120.4(4) . .
C2F N1F C1F 116.9(4) . .
C21A N5B C5B 123.6(4) . .
C21A N5B Cd 117.5(3) . .
C5B N5B Cd 114.6(2) . .
C6E N6E H61E 120.0 . .
C6E N6E H62E 120.0 . .
H61E N6E H62E 120.0 . .
N6E C6E N1E 118.6(3) . .
N6E C6E C5E 121.2(4) . .
N1E C6E C5E 120.2(4) . .
O1 N1 O2 121.0(4) . .
O1 N1 O3 118.4(4) . .
O2 N1 O3 120.5(4) . .
O4C C4C N3C 118.2(4) . .
O4C C4C C5C 124.5(4) . .
N3C C4C C5C 117.4(3) . .
N1A C6A C5A 121.6(4) . .
N1A C6A C61A 116.1(4) . .
C5A C6A C61A 122.3(4) . .
N1D C2D C5D 121.2(3) . .
N1D C2D C21D 115.7(3) . .
C5D C2D C21D 123.1(4) . .
C4D C3D C6D 118.1(4) . .
C4D C3D H3D 120(3) . .
C6D C3D H3D 122(3) . .
C6E C5E N5E 115.7(3) . .
C6E C5E C4E 120.7(3) . .
N5E C5E C4E 121.6(3) . .
N6B C6B N1B 117.2(4) . .
N6B C6B C5B 124.2(4) . .
N1B C6B C5B 118.5(4) . .
C21D C22D H21D 109.5 . .
C21D C22D H23D 109.5 . .
H21D C22D H23D 109.5 . .
C21D C22D H22D 109.5 . .
H21D C22D H22D 109.5 . .
H23D C22D H22D 109.5 . .
C6C C5C C4C 120.3(4) . .
C6C C5C N5C 124.2(4) . .
C4C C5C N5C 114.6(3) . .
N1E C1E H11E 109.5 . .
N1E C1E H12E 109.5 . .
H11E C1E H12E 109.5 . .
N1E C1E H13E 109.5 . .
H11E C1E H13E 109.5 . .
H12E C1E H13E 109.5 . .
O2B C2B N3B 122.6(4) . .
O2B C2B N1B 121.4(4) . .
N3B C2B N1B 116.0(4) . .
N5E C21D C22D 125.7(3) . .
N5E C21D C2D 116.2(3) . .
C22D C21D C2D 118.0(3) . .
C61D C62D H61D 109.5 . .
C61D C62D H62D 109.5 . .
H61D C62D H62D 109.5 . .
C61D C62D H63D 109.5 . .
H61D C62D H63D 109.5 . .
H62D C62D H63D 109.5 . .
N1D C6D C3D 121.4(4) . .
N1D C6D C61D 114.8(3) . .
C3D C6D C61D 123.8(3) . .
N3B C3B H31B 109.5 . .
N3B C3B H32B 109.5 . .
H31B C3B H32B 109.5 . .
N3B C3B H33B 109.5 . .
H31B C3B H33B 109.5 . .
H32B C3B H33B 109.5 . .
C5D C4D C3D 120.3(4) . .
C5D C4D H4D 120(2) . .
C3D C4D H4D 120(2) . .
O4E C4E N3E 119.1(4) . .
O4E C4E C5E 126.0(4) . .
N3E C4E C5E 114.9(3) . .
O2C C2C N3C 122.1(4) . .
O2C C2C N1C 122.1(4) . .
N3C C2C N1C 115.8(4) . .
N1A C2A C3A 121.4(4) . .
N1A C2A C21A 115.9(3) . .
C3A C2A C21A 122.6(4) . .
C4D C5D C2D 118.4(4) . .
C4D C5D H5D 120(3) . .
C2D C5D H5D 121(3) . .
C61A C62A H61A 109.5 . .
C61A C62A H63A 109.5 . .
H61A C62A H63A 109.5 . .
C61A C62A H62A 109.5 . .
H61A C62A H62A 109.5 . .
H63A C62A H62A 109.5 . .
C4A C3A C2A 118.6(4) . .
C4A C3A H3A 125(4) . .
C2A C3A H3A 117(4) . .
N3E C3E H31E 109.5 . .
N3E C3E H32E 109.5 . .
H31E C3E H32E 109.5 . .
N3E C3E H33E 109.5 . .
H31E C3E H33E 109.5 . .
H32E C3E H33E 109.5 . .
O2E C2E N3E 122.2(4) . .
O2E C2E N1E 121.4(4) . .
N3E C2E N1E 116.5(3) . .
C6F C5F C4F 121.4(4) . .
C6F C5F N5F 117.6(4) . .
C4F C5F N5F 119.9(4) . .
C3A C4A C5A 120.1(4) . .
C3A C4A H4A 119(4) . .
C5A C4A H4A 121(4) . .
C21A C22A H22A 109.5 . .
C21A C22A H23A 109.5 . .
H22A C22A H23A 109.5 . .
C21A C22A H21A 109.5 . .
H22A C22A H21A 109.5 . .
H23A C22A H21A 109.5 . .
O4F C4F N3F 119.3(4) . .
O4F C4F C5F 125.7(4) . .
N3F C4F C5F 114.9(4) . .
N5C C61A C62A 126.0(4) . .
N5C C61A C6A 116.4(4) . .
C62A C61A C6A 117.5(4) . .
N6C C6C C5C 123.3(4) . .
N6C C6C N1C 117.8(4) . .
C5C C6C N1C 118.9(4) . .
N5B C21A C22A 126.0(4) . .
N5B C21A C2A 116.1(4) . .
C22A C21A C2A 117.8(4) . .
N5F C61D C62D 124.6(4) . .
N5F C61D C6D 116.3(3) . .
C62D C61D C6D 119.1(3) . .
C6B C5B N5B 126.0(4) . .
C6B C5B C4B 119.7(4) . .
N5B C5B C4B 113.5(3) . .
N6F C6F N1F 119.1(4) . .
N6F C6F C5F 121.5(4) . .
N1F C6F C5F 119.3(4) . .
O4B C4B N3B 118.7(4) . .
O4B C4B C5B 123.4(4) . .
N3B C4B C5B 117.9(4) . .
N1B C1B H13B 109.5 . .
N1B C1B H12B 109.5 . .
H13B C1B H12B 109.5 . .
N1B C1B H11B 109.5 . .
H13B C1B H11B 109.5 . .
H12B C1B H11B 109.5 . .
N1C C1C H11C 109.5 . .
N1C C1C H12C 109.5 . .
H11C C1C H12C 109.5 . .
N1C C1C H13C 109.5 . .
H11C C1C H13C 109.5 . .
H12C C1C H13C 109.5 . .
N3S C3S C31S 175.8(7) . .
O2F C2F N3F 121.9(4) . .
O2F C2F N1F 121.9(4) . .
N3F C2F N1F 116.2(4) . .
C4A C5A C6A 118.4(4) . .
C4A C5A H5A 122(3) . .
C6A C5A H5A 120(3) . .
N3F C3F H31F 109.5 . .
N3F C3F H32F 109.5 . .
H31F C3F H32F 109.5 . .
N3F C3F H33F 109.5 . .
H31F C3F H33F 109.5 . .
H32F C3F H33F 109.5 . .
N3C C3C H33C 109.5 . .
N3C C3C H31C 109.5 . .
H33C C3C H31C 109.5 . .
N3C C3C H32C 109.5 . .
H33C C3C H32C 109.5 . .
H31C C3C H32C 109.5 . .
N4S C4S C41S 178.3(6) . .
C1S C11S H12S 109.5 . .
C1S C11S H13S 109.5 . .
H12S C11S H13S 109.5 . .
C1S C11S H11S 109.5 . .
H12S C11S H11S 109.5 . .
H13S C11S H11S 109.5 . .
N1S C1S C11S 179.3(6) . .
O4 N2 O6 120.7(8) . .
O4 N2 O5 120.8(8) . .
O6 N2 O5 116.8(7) . .
N1F C1F H11F 109.5 . .
N1F C1F H12F 109.5 . .
H11F C1F H12F 109.5 . .
N1F C1F H13F 109.5 . .
H11F C1F H13F 109.5 . .
H12F C1F H13F 109.5 . .
C3S C31S H31S 109.5 . .
C3S C31S H33S 109.5 . .
H31S C31S H33S 109.5 . .
C3S C31S H32S 109.5 . .
H31S C31S H32S 109.5 . .
H33S C31S H32S 109.5 . .
C2S C21S H21S 109.5 . .
C2S C21S H22S 109.5 . .
H21S C21S H22S 109.5 . .
C2S C21S H23S 109.5 . .
H21S C21S H23S 109.5 . .
H22S C21S H23S 109.5 . .
N2S C2S C21S 175.7(14) . .
C4S C41S H42S 109.5 . .
C4S C41S H43S 109.5 . .
H42S C41S H43S 109.5 . .
C4S C41S H41S 109.5 . .
H42S C41S H41S 109.5 . .
H43S C41S H41S 109.5 . .

loop_
_geom_bond_atom_site_label_1
_geom_bond_atom_site_label_2
_geom_bond_distance
_geom_bond_site_symmetry_2
Cd N1D 2.334(3) .
Cd N1A 2.346(3) .
Cd N5E 2.370(3) .
Cd N5B 2.386(3) .
Cd N5F 2.408(3) .
Cd O4B 2.499(3) .
Cd N5C 2.503(3) .
O4B C4B 1.248(5) .
O4C C4C 1.245(5) .
O4E C4E 1.232(5) .
O2C C2C 1.216(5) .
O4F C4F 1.235(5) .
O2B C2B 1.220(5) .
N5E C21D 1.282(5) .
N5E C5E 1.408(5) .
N6C C6C 1.336(5) .
N6C H61C 0.8800 .
N6C H62C 0.8800 .
N1E C6E 1.372(5) .
N1E C2E 1.377(5) .
N1E C1E 1.470(5) .
N3B C2B 1.376(5) .
N3B C4B 1.386(5) .
N3B C3B 1.460(5) .
O2E C2E 1.224(5) .
N3C C2C 1.376(5) .
N3C C4C 1.389(5) .
N3C C3C 1.460(5) .
N5F C61D 1.285(5) .
N5F C5F 1.422(5) .
N1D C6D 1.335(5) .
N1D C2D 1.336(5) .
O2F C2F 1.219(5) .
N5C C61A 1.287(5) .
N5C C5C 1.421(5) .
N1A C2A 1.337(5) .
N1A C6A 1.343(5) .
N3E C2E 1.376(5) .
N3E C4E 1.404(5) .
N3E C3E 1.464(5) .
N1C C6C 1.383(5) .
N1C C2C 1.391(5) .
N1C C1C 1.471(5) .
N6F C6F 1.325(5) .
N6F H61F 0.8800 .
N6F H62F 0.8800 .
N6B C6B 1.341(5) .
N6B H61B 0.8800 .
N6B H62B 0.8800 .
N1B C6B 1.379(5) .
N1B C2B 1.391(5) .
N1B C1B 1.468(5) .
O2 N1 1.242(5) .
N3F C2F 1.374(6) .
N3F C4F 1.408(5) .
N3F C3F 1.463(6) .
O3 N1 1.243(5) .
N1F C6F 1.369(5) .
N1F C2F 1.389(6) .
N1F C1F 1.467(6) .
N5B C21A 1.285(5) .
N5B C5B 1.408(5) .
N6E C6E 1.337(5) .
N6E H61E 0.8800 .
N6E H62E 0.8800 .
C6E C5E 1.388(5) .
N3S C3S 1.119(6) .
N1 O1 1.237(5) .
C4C C5C 1.415(6) .
C6A C5A 1.392(6) .
C6A C61A 1.498(6) .
C2D C5D 1.393(5) .
C2D C21D 1.497(5) .
C3D C4D 1.386(6) .
C3D C6D 1.393(6) .
C3D H3D 0.95(5) .
C5E C4E 1.422(5) .
C6B C5B 1.388(6) .
C22D C21D 1.495(5) .
C22D H21D 0.9800 .
C22D H23D 0.9800 .
C22D H22D 0.9800 .
C5C C6C 1.380(5) .
C1E H11E 0.9800 .
C1E H12E 0.9800 .
C1E H13E 0.9800 .
C62D C61D 1.500(5) .
C62D H61D 0.9800 .
C62D H62D 0.9800 .
C62D H63D 0.9800 .
C6D C61D 1.509(5) .
C3B H31B 0.9800 .
C3B H32B 0.9800 .
C3B H33B 0.9800 .
C4D C5D 1.380(6) .
C4D H4D 0.96(4) .
C2A C3A 1.395(6) .
C2A C21A 1.493(6) .
C5D H5D 0.89(5) .
C62A C61A 1.495(6) .
C62A H61A 0.9800 .
C62A H63A 0.9800 .
C62A H62A 0.9800 .
C3A C4A 1.376(7) .
C3A H3A 0.90(6) .
C3E H31E 0.9800 .
C3E H32E 0.9800 .
C3E H33E 0.9800 .
C5F C6F 1.389(6) .
C5F C4F 1.415(6) .
C4A C5A 1.380(6) .
C4A H4A 0.91(6) .
C22A C21A 1.489(6) .
C22A H22A 0.9800 .
C22A H23A 0.9800 .
C22A H21A 0.9800 .
O4 N2 1.177(10) .
C5B C4B 1.422(6) .
N1S C1S 1.139(7) .
O6 N2 1.209(7) .
C1B H13B 0.9800 .
C1B H12B 0.9800 .
C1B H11B 0.9800 .
C1C H11C 0.9800 .
C1C H12C 0.9800 .
C1C H13C 0.9800 .
C3S C31S 1.460(8) .
C5A H5A 0.90(5) .
C3F H31F 0.9800 .
C3F H32F 0.9800 .
C3F H33F 0.9800 .
C3C H33C 0.9800 .
C3C H31C 0.9800 .
C3C H32C 0.9800 .
C4S N4S 1.131(8) .
C4S C41S 1.443(8) .
C11S C1S 1.443(8) .
C11S H12S 0.9800 .
C11S H13S 0.9800 .
C11S H11S 0.9800 .
O5 N2 1.251(9) .
C1F H11F 0.9800 .
C1F H12F 0.9800 .
C1F H13F 0.9800 .
C31S H31S 0.9800 .
C31S H33S 0.9800 .
C31S H32S 0.9800 .
C21S C2S 1.510(14) .
C21S H21S 0.9800 .
C21S H22S 0.9800 .
C21S H23S 0.9800 .
C2S N2S 1.097(12) .
C41S H42S 0.9800 .
C41S H43S 0.9800 .
C41S H41S 0.9800 .

loop_
_geom_torsion_atom_site_label_1
_geom_torsion_atom_site_label_2
_geom_torsion_atom_site_label_3
_geom_torsion_atom_site_label_4
_geom_torsion
_geom_torsion_site_symmetry_1
_geom_torsion_site_symmetry_2
_geom_torsion_site_symmetry_3
_geom_torsion_site_symmetry_4
N1D Cd O4B C4B 147.7(3) . . . .
N1A Cd O4B C4B -63.0(3) . . . .
N5E Cd O4B C4B 77.5(3) . . . .
N5B Cd O4B C4B -27.6(3) . . . .
N5F Cd O4B C4B -143.7(3) . . . .
N5C Cd O4B C4B 174.9(3) . . . .
N1D Cd N5E C21D 2.6(3) . . . .
N1A Cd N5E C21D -143.7(3) . . . .
N5B Cd N5E C21D 148.7(3) . . . .
N5F Cd N5E C21D 18.1(4) . . . .
O4B Cd N5E C21D 84.9(3) . . . .
N5C Cd N5E C21D -74.2(3) . . . .
N1D Cd N5E C5E -168.4(3) . . . .
N1A Cd N5E C5E 45.3(3) . . . .
N5B Cd N5E C5E -22.3(3) . . . .
N5F Cd N5E C5E -152.9(2) . . . .
O4B Cd N5E C5E -86.1(3) . . . .
N5C Cd N5E C5E 114.8(3) . . . .
N1D Cd N5F C61D -14.0(3) . . . .
N1A Cd N5F C61D 138.0(3) . . . .
N5E Cd N5F C61D -29.6(4) . . . .
N5B Cd N5F C61D -156.6(3) . . . .
O4B Cd N5F C61D -95.1(3) . . . .
N5C Cd N5F C61D 71.3(3) . . . .
N1D Cd N5F C5F -176.4(3) . . . .
N1A Cd N5F C5F -24.4(3) . . . .
N5E Cd N5F C5F 168.0(3) . . . .
N5B Cd N5F C5F 41.1(3) . . . .
O4B Cd N5F C5F 102.5(3) . . . .
N5C Cd N5F C5F -91.0(3) . . . .
N1A Cd N1D C6D -36.1(4) . . . .
N5E Cd N1D C6D -177.0(3) . . . .
N5B Cd N1D C6D 108.3(3) . . . .
N5F Cd N1D C6D 14.8(3) . . . .
O4B Cd N1D C6D 100.8(3) . . . .
N5C Cd N1D C6D -69.9(3) . . . .
N1A Cd N1D C2D 132.0(3) . . . .
N5E Cd N1D C2D -8.9(3) . . . .
N5B Cd N1D C2D -83.6(3) . . . .
N5F Cd N1D C2D -177.1(3) . . . .
O4B Cd N1D C2D -91.0(3) . . . .
N5C Cd N1D C2D 98.2(3) . . . .
N1D Cd N5C C61A 147.1(3) . . . .
N1A Cd N5C C61A -11.4(3) . . . .
N5E Cd N5C C61A -146.8(3) . . . .
N5B Cd N5C C61A -31.5(4) . . . .
N5F Cd N5C C61A 78.9(3) . . . .
O4B Cd N5C C61A 120.3(3) . . . .
N1D Cd N5C C5C -23.6(3) . . . .
N1A Cd N5C C5C 177.9(3) . . . .
N5E Cd N5C C5C 42.4(3) . . . .
N5B Cd N5C C5C 157.8(3) . . . .
N5F Cd N5C C5C -91.8(3) . . . .
O4B Cd N5C C5C -50.4(4) . . . .
N1D Cd N1A C2A 147.2(3) . . . .
N5E Cd N1A C2A -91.5(3) . . . .
N5B Cd N1A C2A -11.8(3) . . . .
N5F Cd N1A C2A 101.3(3) . . . .
O4B Cd N1A C2A 23.1(3) . . . .
N5C Cd N1A C2A -175.8(3) . . . .
N1D Cd N1A C6A -26.3(4) . . . .
N5E Cd N1A C6A 94.9(3) . . . .
N5B Cd N1A C6A 174.7(3) . . . .
N5F Cd N1A C6A -72.2(3) . . . .
O4B Cd N1A C6A -150.4(3) . . . .
N5C Cd N1A C6A 10.7(3) . . . .
N1D Cd N5B C21A -139.7(3) . . . .
N1A Cd N5B C21A 18.0(3) . . . .
N5E Cd N5B C21A 154.8(3) . . . .
N5F Cd N5B C21A -60.3(3) . . . .
O4B Cd N5B C21A -131.7(3) . . . .
N5C Cd N5B C21A 37.9(4) . . . .
N1D Cd N5B C5B 17.9(4) . . . .
N1A Cd N5B C5B 175.6(3) . . . .
N5E Cd N5B C5B -47.5(3) . . . .
N5F Cd N5B C5B 97.4(3) . . . .
O4B Cd N5B C5B 25.9(3) . . . .
N5C Cd N5B C5B -164.5(2) . . . .
C2E N1E C6E N6E 176.0(4) . . . .
C1E N1E C6E N6E -12.1(5) . . . .
C2E N1E C6E C5E -3.1(6) . . . .
C1E N1E C6E C5E 168.9(4) . . . .
C2C N3C C4C O4C 177.8(4) . . . .
C3C N3C C4C O4C -0.5(6) . . . .
C2C N3C C4C C5C -3.0(6) . . . .
C3C N3C C4C C5C 178.8(4) . . . .
C2A N1A C6A C5A -2.4(6) . . . .
Cd N1A C6A C5A 171.0(3) . . . .
C2A N1A C6A C61A 176.9(4) . . . .
Cd N1A C6A C61A -9.6(5) . . . .
C6D N1D C2D C5D 1.7(6) . . . .
Cd N1D C2D C5D -166.3(3) . . . .
C6D N1D C2D C21D -178.2(3) . . . .
Cd N1D C2D C21D 13.7(4) . . . .
N6E C6E C5E N5E -10.0(6) . . . .
N1E C6E C5E N5E 169.0(3) . . . .
N6E C6E C5E C4E -174.2(4) . . . .
N1E C6E C5E C4E 4.8(6) . . . .
C21D N5E C5E C6E 141.3(4) . . . .
Cd N5E C5E C6E -48.1(4) . . . .
C21D N5E C5E C4E -54.6(5) . . . .
Cd N5E C5E C4E 116.0(3) . . . .
C2B N1B C6B N6B -175.0(4) . . . .
C1B N1B C6B N6B 5.2(6) . . . .
C2B N1B C6B C5B 3.5(6) . . . .
C1B N1B C6B C5B -176.3(4) . . . .
O4C C4C C5C C6C -176.8(4) . . . .
N3C C4C C5C C6C 4.0(6) . . . .
O4C C4C C5C N5C -7.7(6) . . . .
N3C C4C C5C N5C 173.1(3) . . . .
C61A N5C C5C C6C -67.4(5) . . . .
Cd N5C C5C C6C 102.9(4) . . . .
C61A N5C C5C C4C 124.0(4) . . . .
Cd N5C C5C C4C -65.7(4) . . . .
C4B N3B C2B O2B 174.1(4) . . . .
C3B N3B C2B O2B -3.0(6) . . . .
C4B N3B C2B N1B -7.8(6) . . . .
C3B N3B C2B N1B 175.1(4) . . . .
C6B N1B C2B O2B -177.6(4) . . . .
C1B N1B C2B O2B 2.2(6) . . . .
C6B N1B C2B N3B 4.3(6) . . . .
C1B N1B C2B N3B -175.8(4) . . . .
C5E N5E C21D C22D -9.7(6) . . . .
Cd N5E C21D C22D -180.0(3) . . . .
C5E N5E C21D C2D 173.5(3) . . . .
Cd N5E C21D C2D 3.2(5) . . . .
N1D C2D C21D N5E -11.2(5) . . . .
C5D C2D C21D N5E 168.9(4) . . . .
N1D C2D C21D C22D 171.8(3) . . . .
C5D C2D C21D C22D -8.2(6) . . . .
C2D N1D C6D C3D -2.0(6) . . . .
Cd N1D C6D C3D 165.9(3) . . . .
C2D N1D C6D C61D 177.6(3) . . . .
Cd N1D C6D C61D -14.5(4) . . . .
C4D C3D C6D N1D 0.0(6) . . . .
C4D C3D C6D C61D -179.5(4) . . . .
C6D C3D C4D C5D 2.2(6) . . . .
C2E N3E C4E O4E 179.2(4) . . . .
C3E N3E C4E O4E 1.1(5) . . . .
C2E N3E C4E C5E -3.8(6) . . . .
C3E N3E C4E C5E 178.2(3) . . . .
C6E C5E C4E O4E 175.3(4) . . . .
N5E C5E C4E O4E 12.1(6) . . . .
C6E C5E C4E N3E -1.5(5) . . . .
N5E C5E C4E N3E -164.8(3) . . . .
C4C N3C C2C O2C -178.1(4) . . . .
C3C N3C C2C O2C 0.1(6) . . . .
C4C N3C C2C N1C 1.3(6) . . . .
C3C N3C C2C N1C 179.5(4) . . . .
C6C N1C C2C O2C 178.8(4) . . . .
C1C N1C C2C O2C 0.4(6) . . . .
C6C N1C C2C N3C -0.6(6) . . . .
C1C N1C C2C N3C -179.0(4) . . . .
C6A N1A C2A C3A 1.8(6) . . . .
Cd N1A C2A C3A -171.9(3) . . . .
C6A N1A C2A C21A 179.5(4) . . . .
Cd N1A C2A C21A 5.9(5) . . . .
C3D C4D C5D C2D -2.5(6) . . . .
N1D C2D C5D C4D 0.6(6) . . . .
C21D C2D C5D C4D -179.5(4) . . . .
N1A C2A C3A C4A -0.4(7) . . . .
C21A C2A C3A C4A -178.0(4) . . . .
C4E N3E C2E O2E -174.8(4) . . . .
C3E N3E C2E O2E 3.3(6) . . . .
C4E N3E C2E N1E 5.5(6) . . . .
C3E N3E C2E N1E -176.5(3) . . . .
C6E N1E C2E O2E 178.4(4) . . . .
C1E N1E C2E O2E 6.3(6) . . . .
C6E N1E C2E N3E -1.9(6) . . . .
C1E N1E C2E N3E -173.9(3) . . . .
C61D N5F C5F C6F 129.0(4) . . . .
Cd N5F C5F C6F -68.9(4) . . . .
C61D N5F C5F C4F -62.6(5) . . . .
Cd N5F C5F C4F 99.6(4) . . . .
C2A C3A C4A C5A -0.3(7) . . . .
C2F N3F C4F O4F -178.0(4) . . . .
C3F N3F C4F O4F 1.1(6) . . . .
C2F N3F C4F C5F -0.2(6) . . . .
C3F N3F C4F C5F 178.8(4) . . . .
C6F C5F C4F O4F 173.2(4) . . . .
N5F C5F C4F O4F 5.2(7) . . . .
C6F C5F C4F N3F -4.3(6) . . . .
N5F C5F C4F N3F -172.4(4) . . . .
C5C N5C C61A C62A -1.4(6) . . . .
Cd N5C C61A C62A -171.9(3) . . . .
C5C N5C C61A C6A -178.6(3) . . . .
Cd N5C C61A C6A 11.0(5) . . . .
N1A C6A C61A N5C -1.6(5) . . . .
C5A C6A C61A N5C 177.8(4) . . . .
N1A C6A C61A C62A -179.0(4) . . . .
C5A C6A C61A C62A 0.4(6) . . . .
C4C C5C C6C N6C 174.8(4) . . . .
N5C C5C C6C N6C 6.7(6) . . . .
C4C C5C C6C N1C -3.4(6) . . . .
N5C C5C C6C N1C -171.4(4) . . . .
C2C N1C C6C N6C -176.6(4) . . . .
C1C N1C C6C N6C 1.8(6) . . . .
C2C N1C C6C C5C 1.7(6) . . . .
C1C N1C C6C C5C -180.0(4) . . . .
C5B N5B C21A C22A -0.3(7) . . . .
Cd N5B C21A C22A 155.2(3) . . . .
C5B N5B C21A C2A -177.1(4) . . . .
Cd N5B C21A C2A -21.6(5) . . . .
N1A C2A C21A N5B 10.6(5) . . . .
C3A C2A C21A N5B -171.7(4) . . . .
N1A C2A C21A C22A -166.5(4) . . . .
C3A C2A C21A C22A 11.3(6) . . . .
C5F N5F C61D C62D -7.7(6) . . . .
Cd N5F C61D C62D -170.0(3) . . . .
C5F N5F C61D C6D 174.3(3) . . . .
Cd N5F C61D C6D 11.9(4) . . . .
N1D C6D C61D N5F 1.3(5) . . . .
C3D C6D C61D N5F -179.1(4) . . . .
N1D C6D C61D C62D -176.8(4) . . . .
C3D C6D C61D C62D 2.7(6) . . . .
N6B C6B C5B N5B 1.0(7) . . . .
N1B C6B C5B N5B -177.4(4) . . . .
N6B C6B C5B C4B 170.3(4) . . . .
N1B C6B C5B C4B -8.1(6) . . . .
C21A N5B C5B C6B -57.2(6) . . . .
Cd N5B C5B C6B 146.7(4) . . . .
C21A N5B C5B C4B 132.9(4) . . . .
Cd N5B C5B C4B -23.2(4) . . . .
C2F N1F C6F N6F 176.9(4) . . . .
C1F N1F C6F N6F -7.0(7) . . . .
C2F N1F C6F C5F -3.8(7) . . . .
C1F N1F C6F C5F 172.4(5) . . . .
C4F C5F C6F N6F -174.3(4) . . . .
N5F C5F C6F N6F -6.0(6) . . . .
C4F C5F C6F N1F 6.4(6) . . . .
N5F C5F C6F N1F 174.6(4) . . . .
Cd O4B C4B N3B -152.2(3) . . . .
Cd O4B C4B C5B 27.9(5) . . . .
C2B N3B C4B O4B -176.5(4) . . . .
C3B N3B C4B O4B 0.6(6) . . . .
C2B N3B C4B C5B 3.4(6) . . . .
C3B N3B C4B C5B -179.5(4) . . . .
C6B C5B C4B O4B -175.2(4) . . . .
N5B C5B C4B O4B -4.6(6) . . . .
C6B C5B C4B N3B 4.9(6) . . . .
N5B C5B C4B N3B 175.5(3) . . . .
C4F N3F C2F O2F -178.6(5) . . . .
C3F N3F C2F O2F 2.4(7) . . . .
C4F N3F C2F N1F 2.6(7) . . . .
C3F N3F C2F N1F -176.4(4) . . . .
C6F N1F C2F O2F -179.4(5) . . . .
C1F N1F C2F O2F 4.3(8) . . . .
C6F N1F C2F N3F -0.6(7) . . . .
C1F N1F C2F N3F -176.9(5) . . . .
C3A C4A C5A C6A -0.3(7) . . . .
N1A C6A C5A C4A 1.7(7) . . . .
C61A C6A C5A C4A -177.6(4) . . . .
